data_4080944
loop_
_publ_author_name
'Ohashi, Masato'
'Shibata, Mitsutoshi'
'Saijo, Hiroki'
'Kambara, Tadashi'
'Ogoshi, Sensuke'

_publ_section_title
;
 Carbon--Fluorine Bond Activation of Tetrafluoroethylene on Palladium(0)
 and Nickel(0): Heat or Lewis Acidic Additive Promoted Oxidative Addition
;
_journal_issue 13
_journal_name_full Organometallics
_journal_page_first 3631
_journal_paper_doi 10.1021/om400255t
_journal_volume 32
_journal_year 2013
_chemical_formula_moiety 'C40 H30 F8 Ni P2'
_chemical_formula_sum 'C40 H30 F8 Ni P2'
_chemical_formula_weight 783.29
_chemical_name_systematic
;
 ?
;
_space_group_IT_number 61
_symmetry_cell_setting orthorhombic
_symmetry_Int_Tables_number 61
_symmetry_space_group_name_Hall '-P 2ac 2ab'
_symmetry_space_group_name_H-M 'P b c a'
_atom_sites_solution_hydrogens geom
_atom_sites_solution_primary direct
_atom_sites_solution_secondary difmap
_audit_creation_method SHELXL-97
_cell_angle_alpha 90.00
_cell_angle_beta 90.00
_cell_angle_gamma 90.00
_cell_formula_units_Z 8
_cell_length_a 16.9939(3)
_cell_length_b 19.8290(4)
_cell_length_c 20.2081(5)
_cell_measurement_reflns_used 52713
_cell_measurement_temperature 123(2)
_cell_measurement_theta_max 30.03
_cell_measurement_theta_min 3.12
_cell_volume 6809.6(2)
_computing_cell_refinement 'Rigaku/RAPID Diffractometer Control'
_computing_data_collection 'Rigaku/RAPID Diffractometer Control'
_computing_data_reduction 'teXsan: PROCESS (MSC)'
_computing_molecular_graphics 'Ortep-3 (Louis J. Farrugia, 1999)'
_computing_publication_material 'SHELXL-97 and modified'
_computing_structure_refinement 'SHELXL-97 (Sheldrick, 1999)'
_computing_structure_solution 'PATTY (Bueskens, et al., 1994)'
_diffrn_ambient_temperature 123(2)
_diffrn_detector_area_resol_mean 10.00
_diffrn_measured_fraction_theta_full 0.943
_diffrn_measured_fraction_theta_max 0.943
_diffrn_measurement_device_type 'Rigaku R-AXIS RAPID'
_diffrn_measurement_method \w
_diffrn_radiation_detector 'imaging plate'
_diffrn_radiation_monochromator graphite
_diffrn_radiation_source 'fine-focus sealed tube'
_diffrn_radiation_type MoK\a
_diffrn_radiation_wavelength 0.71075
_diffrn_reflns_av_R_equivalents 0.0586
_diffrn_reflns_av_sigmaI/netI 0.0328
_diffrn_reflns_limit_h_max 23
_diffrn_reflns_limit_h_min -23
_diffrn_reflns_limit_k_max 28
_diffrn_reflns_limit_k_min -28
_diffrn_reflns_limit_l_max 27
_diffrn_reflns_limit_l_min -27
_diffrn_reflns_number 89107
_diffrn_reflns_theta_full 30.63
_diffrn_reflns_theta_max 30.63
_diffrn_reflns_theta_min 3.12
_exptl_absorpt_coefficient_mu 0.738
_exptl_absorpt_correction_T_max 0.88
_exptl_absorpt_correction_T_min 0.74
_exptl_absorpt_correction_type multi-scan
_exptl_absorpt_process_details
;
Higashi, T. (1999). Abscor - Empirical Absorption Correction based on
Fourier Series Approximation. Rigaku Corporation, Tokyo, Japan.
;
_exptl_crystal_colour orange
_exptl_crystal_density_diffrn 1.528
_exptl_crystal_density_method 'not measured'
_exptl_crystal_description block
_exptl_crystal_F_000 3200
_exptl_crystal_size_max 0.30
_exptl_crystal_size_mid 0.30
_exptl_crystal_size_min 0.20
_refine_diff_density_max 1.438
_refine_diff_density_min -0.654
_refine_diff_density_rms 0.081
_refine_ls_extinction_method none
_refine_ls_goodness_of_fit_ref 1.061
_refine_ls_hydrogen_treatment constr
_refine_ls_matrix_type full
_refine_ls_number_parameters 460
_refine_ls_number_reflns 9916
_refine_ls_number_restraints 0
_refine_ls_restrained_S_all 1.061
_refine_ls_R_factor_all 0.0569
_refine_ls_R_factor_gt 0.0419
_refine_ls_shift/su_max 0.001
_refine_ls_shift/su_mean 0.000
_refine_ls_structure_factor_coef Fsqd
_refine_ls_weighting_details 'calc w=1/[\s^2^(Fo^2^)+(0.0476P)^2^+4.3297P] where P=(Fo^2^+2Fc^2^)/3'
_refine_ls_weighting_scheme calc
_refine_ls_wR_factor_gt 0.0955
_refine_ls_wR_factor_ref 0.1044
_reflns_number_gt 7841
_reflns_number_total 9916
_reflns_threshold_expression >2sigma(I)
_cod_data_source_file om400255t_si_002.cif
_cod_data_source_block 5a
_cod_depositor_comments
;
The following automatic conversions were performed:

'_symmetry_cell_setting' value 'Orthorhombic' changed to
'orthorhombic' according to
/home/saulius/struct/CIF-dictionaries/cif_core.dic dictionary named
'cif_core.dic' version 2.4.2 from
2011-04-26.

'_exptl_absorpt_correction_type' value 'Multi-Scan'
changed to 'multi-scan' according to
/home/saulius/struct/CIF-dictionaries/cif_core.dic dictionary named
'cif_core.dic' version 2.4.2 from 2011-04-26.

Automatic conversion script
Id: cif_fix_values 1891 2012-01-12 08:04:46Z andrius 
;
_cod_original_sg_symbol_Hall '-p 2ac 2ab'
_cod_database_code 4080944

loop_
_symmetry_equiv_pos_as_xyz
'x, y, z'
'-x+1/2, -y, z+1/2'
'-x, y+1/2, -z+1/2'
'x+1/2, -y+1/2, -z'
'-x, -y, -z'
'x-1/2, y, -z-1/2'
'x, -y-1/2, z-1/2'
'-x-1/2, y-1/2, z'

loop_
_atom_site_label
_atom_site_type_symbol
_atom_site_fract_x
_atom_site_fract_y
_atom_site_fract_z
_atom_site_U_iso_or_equiv
_atom_site_adp_type
_atom_site_occupancy
_atom_site_symmetry_multiplicity
_atom_site_calc_flag
_atom_site_refinement_flags
Ni1 Ni 0.229595(12) 0.123282(10) 0.553188(10) 0.01502(6) Uani 1 1 d .
P1 P 0.17742(3) 0.22175(2) 0.58097(2) 0.01614(9) Uani 1 1 d .
P2 P 0.22956(2) 0.12766(2) 0.44033(2) 0.01668(9) Uani 1 1 d .
F1 F 0.35333(6) 0.14686(6) 0.62856(5) 0.0246(2) Uani 1 1 d .
F2 F 0.25245(7) 0.15226(6) 0.69714(5) 0.0249(2) Uani 1 1 d .
F3 F 0.36256(7) 0.04451(6) 0.70550(6) 0.0310(3) Uani 1 1 d .
F4 F 0.23622(7) 0.02728(6) 0.70495(6) 0.0304(3) Uani 1 1 d .
F5 F 0.37503(6) 0.01365(6) 0.57608(6) 0.0261(2) Uani 1 1 d .
F6 F 0.29895(7) -0.06039(5) 0.62207(6) 0.0300(3) Uani 1 1 d .
F7 F 0.24905(7) -0.01050(6) 0.49780(5) 0.0258(2) Uani 1 1 d .
F8 F 0.16865(6) 0.00556(6) 0.58193(6) 0.0258(2) Uani 1 1 d .
C1 C 0.27969(10) 0.11882(9) 0.64156(8) 0.0172(3) Uani 1 1 d .
C2 C 0.29697(11) 0.04861(9) 0.66629(9) 0.0200(3) Uani 1 1 d .
C3 C 0.30315(11) 0.00442(9) 0.60457(9) 0.0209(3) Uani 1 1 d .
C4 C 0.24028(10) 0.02723(9) 0.55504(8) 0.0183(3) Uani 1 1 d .
C111 C 0.24751(11) 0.27780(8) 0.62033(8) 0.0183(3) Uani 1 1 d .
C112 C 0.30896(11) 0.30323(9) 0.58149(9) 0.0218(3) Uani 1 1 d .
H112 H 0.3119 0.2927 0.5357 0.026 Uiso 1 1 calc R
C113 C 0.36539(11) 0.34389(10) 0.61064(10) 0.0262(4) Uani 1 1 d .
H113 H 0.4064 0.3625 0.5844 0.031 Uiso 1 1 calc R
C114 C 0.36235(12) 0.35785(10) 0.67915(10) 0.0274(4) Uani 1 1 d .
H114 H 0.4015 0.3857 0.6986 0.033 Uiso 1 1 calc R
C115 C 0.30295(12) 0.33145(10) 0.71836(10) 0.0265(4) Uani 1 1 d .
H115 H 0.3020 0.3401 0.7646 0.032 Uiso 1 1 calc R
C116 C 0.24507(11) 0.29228(9) 0.68936(9) 0.0218(3) Uani 1 1 d .
H116 H 0.2034 0.2749 0.7157 0.026 Uiso 1 1 calc R
C121 C 0.12409(10) 0.27295(9) 0.51988(8) 0.0183(3) Uani 1 1 d .
C122 C 0.14456(11) 0.33785(9) 0.50497(9) 0.0200(3) Uani 1 1 d .
H122 H 0.1900 0.3575 0.5245 0.024 Uiso 1 1 calc R
C123 C 0.09855(12) 0.37533(9) 0.46098(10) 0.0246(4) Uani 1 1 d .
H123 H 0.1133 0.4203 0.4508 0.029 Uiso 1 1 calc R
C124 C 0.03188(11) 0.34816(10) 0.43202(10) 0.0263(4) Uani 1 1 d .
H124 H 0.0013 0.3743 0.4022 0.032 Uiso 1 1 calc R
C125 C 0.01043(11) 0.28348(10) 0.44673(10) 0.0270(4) Uani 1 1 d .
H125 H -0.0355 0.2644 0.4275 0.032 Uiso 1 1 calc R
C126 C 0.05660(11) 0.24581(10) 0.49023(9) 0.0231(4) Uani 1 1 d .
H126 H 0.0419 0.2007 0.5000 0.028 Uiso 1 1 calc R
C131 C 0.09912(10) 0.21135(9) 0.64346(9) 0.0203(3) Uani 1 1 d .
C132 C 0.07785(11) 0.14946(10) 0.66829(9) 0.0251(4) Uani 1 1 d .
H132 H 0.1039 0.1100 0.6531 0.030 Uiso 1 1 calc R
C133 C 0.01802(12) 0.14405(12) 0.71591(11) 0.0322(4) Uani 1 1 d .
H133 H 0.0041 0.1008 0.7323 0.039 Uiso 1 1 calc R
C134 C -0.02061(12) 0.19952(12) 0.73921(11) 0.0342(5) Uani 1 1 d .
H134 H -0.0605 0.1954 0.7719 0.041 Uiso 1 1 calc R
C135 C -0.00026(14) 0.26126(12) 0.71408(12) 0.0370(5) Uani 1 1 d .
H135 H -0.0265 0.3006 0.7294 0.044 Uiso 1 1 calc R
C136 C 0.05865(12) 0.26712(10) 0.66623(10) 0.0297(4) Uani 1 1 d .
H136 H 0.0712 0.3104 0.6490 0.036 Uiso 1 1 calc R
C211 C 0.24535(11) 0.20917(9) 0.40197(9) 0.0217(3) Uani 1 1 d .
C212 C 0.31834(12) 0.24023(10) 0.41111(9) 0.0276(4) Uani 1 1 d .
H212 H 0.3585 0.2176 0.4351 0.033 Uiso 1 1 calc R
C213 C 0.33228(15) 0.30286(11) 0.38577(11) 0.0355(5) Uani 1 1 d .
H213 H 0.3818 0.3240 0.3924 0.043 Uiso 1 1 calc R
C214 C 0.27387(16) 0.33557(11) 0.35023(11) 0.0388(6) Uani 1 1 d .
H214 H 0.2837 0.3791 0.3325 0.047 Uiso 1 1 calc R
C215 C 0.20196(15) 0.30564(11) 0.34036(10) 0.0346(5) Uani 1 1 d .
H215 H 0.1625 0.3283 0.3155 0.041 Uiso 1 1 calc R
C216 C 0.18720(12) 0.24300(10) 0.36644(9) 0.0263(4) Uani 1 1 d .
H216 H 0.1372 0.2226 0.3602 0.032 Uiso 1 1 calc R
C221 C 0.14388(10) 0.09284(9) 0.39818(9) 0.0215(3) Uani 1 1 d .
C222 C 0.13211(11) 0.09629(10) 0.32847(10) 0.0264(4) Uani 1 1 d .
H222 H 0.1689 0.1199 0.3017 0.032 Uiso 1 1 calc R
C223 C 0.06727(12) 0.06551(11) 0.29926(11) 0.0325(5) Uani 1 1 d .
H223 H 0.0595 0.0679 0.2528 0.039 Uiso 1 1 calc R
C224 C 0.01435(13) 0.03145(11) 0.33898(13) 0.0388(5) Uani 1 1 d .
H224 H -0.0296 0.0095 0.3195 0.047 Uiso 1 1 calc R
C225 C 0.02488(13) 0.02890(12) 0.40816(13) 0.0400(5) Uani 1 1 d .
H225 H -0.0125 0.0058 0.4348 0.048 Uiso 1 1 calc R
C226 C 0.08935(11) 0.05977(10) 0.43789(10) 0.0284(4) Uani 1 1 d .
H226 H 0.0960 0.0583 0.4845 0.034 Uiso 1 1 calc R
C231 C 0.31478(10) 0.08186(9) 0.40735(9) 0.0189(3) Uani 1 1 d .
C232 C 0.38663(11) 0.08978(10) 0.44079(9) 0.0229(4) Uani 1 1 d .
H232 H 0.3890 0.1161 0.4800 0.027 Uiso 1 1 calc R
C233 C 0.45446(11) 0.05913(10) 0.41650(10) 0.0261(4) Uani 1 1 d .
H233 H 0.5033 0.0651 0.4387 0.031 Uiso 1 1 calc R
C234 C 0.45053(11) 0.01951(10) 0.35944(9) 0.0252(4) Uani 1 1 d .
H234 H 0.4969 -0.0010 0.3425 0.030 Uiso 1 1 calc R
C235 C 0.37910(11) 0.00994(10) 0.32732(9) 0.0248(4) Uani 1 1 d .
H235 H 0.3765 -0.0179 0.2892 0.030 Uiso 1 1 calc R
C236 C 0.31146(11) 0.04108(9) 0.35093(9) 0.0222(4) Uani 1 1 d .
H236 H 0.2628 0.0347 0.3287 0.027 Uiso 1 1 calc R

loop_
_atom_site_aniso_label
_atom_site_aniso_U_11
_atom_site_aniso_U_22
_atom_site_aniso_U_33
_atom_site_aniso_U_23
_atom_site_aniso_U_13
_atom_site_aniso_U_12
Ni1 0.01803(11) 0.01162(10) 0.01541(12) -0.00054(7) -0.00052(7) 0.00092(8)
P1 0.0187(2) 0.01251(19) 0.0172(2) -0.00067(15) 0.00043(15) 0.00056(15)
P2 0.0167(2) 0.0167(2) 0.0166(2) -0.00176(15) -0.00015(15) 0.00025(15)
F1 0.0209(5) 0.0232(5) 0.0298(6) 0.0028(4) -0.0051(4) -0.0055(4)
F2 0.0374(6) 0.0207(5) 0.0167(5) -0.0034(4) -0.0006(4) 0.0082(5)
F3 0.0364(7) 0.0281(6) 0.0285(6) 0.0008(5) -0.0129(5) 0.0095(5)
F4 0.0397(7) 0.0246(6) 0.0268(6) 0.0072(5) 0.0115(5) 0.0001(5)
F5 0.0190(5) 0.0276(6) 0.0317(6) -0.0019(5) 0.0035(4) 0.0057(4)
F6 0.0426(7) 0.0114(5) 0.0359(6) 0.0037(4) -0.0014(5) 0.0046(5)
F7 0.0338(6) 0.0167(5) 0.0270(6) -0.0069(4) -0.0021(4) 0.0011(4)
F8 0.0204(5) 0.0208(5) 0.0364(6) 0.0041(5) 0.0023(4) -0.0043(4)
C1 0.0199(8) 0.0169(8) 0.0147(8) -0.0010(6) 0.0005(6) 0.0016(6)
C2 0.0211(8) 0.0197(8) 0.0191(8) 0.0029(6) -0.0006(6) 0.0030(6)
C3 0.0230(9) 0.0117(7) 0.0281(9) 0.0027(6) 0.0029(7) 0.0021(6)
C4 0.0219(8) 0.0141(7) 0.0188(8) -0.0028(6) 0.0030(6) -0.0004(6)
C111 0.0215(8) 0.0122(7) 0.0210(8) 0.0001(6) -0.0025(6) 0.0015(6)
C112 0.0224(9) 0.0207(8) 0.0222(9) -0.0014(7) 0.0008(7) 0.0027(7)
C113 0.0201(9) 0.0219(9) 0.0366(11) 0.0002(8) 0.0004(7) -0.0006(7)
C114 0.0255(9) 0.0201(9) 0.0366(11) -0.0028(8) -0.0084(8) -0.0014(7)
C115 0.0332(10) 0.0215(9) 0.0247(9) -0.0041(7) -0.0049(8) 0.0005(8)
C116 0.0272(9) 0.0177(8) 0.0204(8) -0.0011(6) 0.0010(7) -0.0004(7)
C121 0.0197(8) 0.0169(8) 0.0181(8) -0.0008(6) 0.0002(6) 0.0028(6)
C122 0.0218(8) 0.0161(8) 0.0220(8) -0.0012(6) -0.0022(6) 0.0009(6)
C123 0.0293(10) 0.0174(8) 0.0270(9) 0.0019(7) -0.0012(7) 0.0024(7)
C124 0.0250(9) 0.0251(9) 0.0288(10) 0.0037(7) -0.0044(7) 0.0051(7)
C125 0.0208(9) 0.0282(10) 0.0320(10) 0.0003(8) -0.0049(7) -0.0004(7)
C126 0.0220(9) 0.0206(8) 0.0265(9) 0.0008(7) -0.0016(7) -0.0016(7)
C131 0.0200(8) 0.0202(8) 0.0206(8) -0.0010(6) 0.0021(6) -0.0011(6)
C132 0.0247(9) 0.0217(9) 0.0290(10) 0.0018(7) 0.0024(7) -0.0014(7)
C133 0.0284(10) 0.0338(11) 0.0345(11) 0.0082(9) 0.0057(8) -0.0053(8)
C134 0.0277(11) 0.0452(13) 0.0296(11) -0.0002(9) 0.0086(8) -0.0051(9)
C135 0.0338(11) 0.0344(12) 0.0429(12) -0.0087(10) 0.0154(10) 0.0020(9)
C136 0.0309(10) 0.0230(9) 0.0353(11) -0.0023(8) 0.0094(8) 0.0003(8)
C211 0.0297(9) 0.0190(8) 0.0163(8) -0.0026(6) 0.0038(7) 0.0012(7)
C212 0.0333(10) 0.0255(10) 0.0239(9) -0.0007(7) 0.0036(7) -0.0048(8)
C213 0.0496(14) 0.0280(11) 0.0287(11) -0.0027(8) 0.0093(9) -0.0127(9)
C214 0.0693(17) 0.0226(10) 0.0245(10) 0.0042(8) 0.0096(10) -0.0036(10)
C215 0.0558(14) 0.0260(10) 0.0219(10) 0.0043(8) 0.0036(9) 0.0094(9)
C216 0.0349(11) 0.0241(9) 0.0198(9) -0.0012(7) 0.0025(7) 0.0052(8)
C221 0.0188(8) 0.0200(8) 0.0259(9) -0.0038(7) -0.0029(7) 0.0020(6)
C222 0.0238(9) 0.0287(10) 0.0267(10) -0.0071(8) -0.0041(7) 0.0052(7)
C223 0.0319(11) 0.0302(10) 0.0354(11) -0.0127(9) -0.0141(8) 0.0102(8)
C224 0.0309(11) 0.0243(10) 0.0611(15) -0.0066(10) -0.0207(10) 0.0005(8)
C225 0.0274(11) 0.0347(12) 0.0580(15) 0.0078(10) -0.0117(10) -0.0093(9)
C226 0.0213(9) 0.0279(10) 0.0360(11) 0.0044(8) -0.0055(7) -0.0027(7)
C231 0.0176(8) 0.0188(8) 0.0204(8) 0.0011(6) 0.0015(6) 0.0010(6)
C232 0.0214(9) 0.0233(9) 0.0239(9) -0.0022(7) -0.0006(7) -0.0006(7)
C233 0.0182(8) 0.0287(10) 0.0314(10) 0.0015(8) -0.0015(7) -0.0001(7)
C234 0.0211(9) 0.0258(9) 0.0286(9) 0.0039(7) 0.0049(7) 0.0047(7)
C235 0.0282(10) 0.0250(9) 0.0214(9) -0.0022(7) 0.0013(7) 0.0051(7)
C236 0.0226(9) 0.0247(9) 0.0195(8) -0.0018(7) -0.0017(6) 0.0019(7)

loop_
_atom_type_symbol
_atom_type_description
_atom_type_scat_dispersion_real
_atom_type_scat_dispersion_imag
_atom_type_scat_source
C C 0.0033 0.0016 'International Tables Vol C Tables 4.2.6.8 and 6.1.1.4'
H H 0.0000 0.0000 'International Tables Vol C Tables 4.2.6.8 and 6.1.1.4'
F F 0.0171 0.0103 'International Tables Vol C Tables 4.2.6.8 and 6.1.1.4'
Ni Ni 0.3393 1.1124 'International Tables Vol C Tables 4.2.6.8 and 6.1.1.4'
P P 0.1023 0.0942 'International Tables Vol C Tables 4.2.6.8 and 6.1.1.4'

loop_
_geom_angle_atom_site_label_1
_geom_angle_atom_site_label_2
_geom_angle_atom_site_label_3
_geom_angle
C4 Ni1 C1 84.10(7)
C4 Ni1 P1 155.46(5)
C1 Ni1 P1 89.02(5)
C4 Ni1 P2 93.29(5)
C1 Ni1 P2 154.55(5)
P1 Ni1 P2 102.679(18)
C111 P1 C121 106.26(8)
C111 P1 C131 104.00(8)
C121 P1 C131 99.54(8)
C111 P1 Ni1 112.85(6)
C121 P1 Ni1 120.92(6)
C131 P1 Ni1 111.30(6)
C211 P2 C221 104.85(9)
C211 P2 C231 99.74(8)
C221 P2 C231 105.87(8)
C211 P2 Ni1 117.47(6)
C221 P2 Ni1 116.92(6)
C231 P2 Ni1 110.11(6)
F2 C1 F1 105.19(13)
F2 C1 C2 103.80(13)
F1 C1 C2 104.82(14)
F2 C1 Ni1 124.52(11)
F1 C1 Ni1 101.43(10)
C2 C1 Ni1 115.07(12)
F4 C2 F3 105.46(14)
F4 C2 C1 109.22(14)
F3 C2 C1 113.88(15)
F4 C2 C3 110.01(15)
F3 C2 C3 112.47(14)
C1 C2 C3 105.81(14)
F6 C3 F5 106.81(14)
F6 C3 C2 109.40(15)
F5 C3 C2 109.24(15)
F6 C3 C4 114.83(15)
F5 C3 C4 108.02(14)
C2 C3 C4 108.41(14)
F7 C4 F8 104.58(13)
F7 C4 C3 108.11(14)
F8 C4 C3 105.19(13)
F7 C4 Ni1 122.09(12)
F8 C4 Ni1 103.32(11)
C3 C4 Ni1 111.89(12)
C112 C111 C116 119.85(17)
C112 C111 P1 117.70(13)
C116 C111 P1 122.28(14)
C113 C112 C111 119.20(17)
C113 C112 H112 120.4
C111 C112 H112 120.4
C112 C113 C114 120.39(18)
C112 C113 H113 119.8
C114 C113 H113 119.8
C115 C114 C113 120.85(18)
C115 C114 H114 119.6
C113 C114 H114 119.6
C116 C115 C114 119.19(18)
C116 C115 H115 120.4
C114 C115 H115 120.4
C115 C116 C111 120.47(18)
C115 C116 H116 119.8
C111 C116 H116 119.8
C122 C121 C126 118.39(16)
C122 C121 P1 122.89(14)
C126 C121 P1 118.60(13)
C121 C122 C123 119.91(17)
C121 C122 H122 120.0
C123 C122 H122 120.0
C124 C123 C122 121.31(17)
C124 C123 H123 119.3
C122 C123 H123 119.3
C125 C124 C123 119.47(18)
C125 C124 H124 120.3
C123 C124 H124 120.3
C124 C125 C126 119.32(18)
C124 C125 H125 120.3
C126 C125 H125 120.3
C125 C126 C121 121.60(18)
C125 C126 H126 119.2
C121 C126 H126 119.2
C132 C131 C136 117.55(17)
C132 C131 P1 122.62(14)
C136 C131 P1 119.83(14)
C131 C132 C133 120.59(19)
C131 C132 H132 119.7
C133 C132 H132 119.7
C134 C133 C132 121.6(2)
C134 C133 H133 119.2
C132 C133 H133 119.2
C133 C134 C135 118.10(19)
C133 C134 H134 121.0
C135 C134 H134 121.0
C134 C135 C136 120.8(2)
C134 C135 H135 119.6
C136 C135 H135 119.6
C131 C136 C135 121.40(19)
C131 C136 H136 119.3
C135 C136 H136 119.3
C216 C211 C212 119.04(18)
C216 C211 P2 123.00(15)
C212 C211 P2 117.90(15)
C213 C212 C211 120.4(2)
C213 C212 H212 119.8
C211 C212 H212 119.8
C212 C213 C214 119.7(2)
C212 C213 H213 120.1
C214 C213 H213 120.1
C215 C214 C213 120.7(2)
C215 C214 H214 119.7
C213 C214 H214 119.7
C214 C215 C216 119.9(2)
C214 C215 H215 120.1
C216 C215 H215 120.1
C215 C216 C211 120.3(2)
C215 C216 H216 119.9
C211 C216 H216 119.9
C226 C221 C222 120.00(17)
C226 C221 P2 116.20(14)
C222 C221 P2 123.78(15)
C223 C222 C221 120.6(2)
C223 C222 H222 119.7
C221 C222 H222 119.7
C224 C223 C222 118.9(2)
C224 C223 H223 120.5
C222 C223 H223 120.5
C223 C224 C225 120.71(19)
C223 C224 H224 119.6
C225 C224 H224 119.6
C226 C225 C224 120.8(2)
C226 C225 H225 119.6
C224 C225 H225 119.6
C221 C226 C225 118.9(2)
C221 C226 H226 120.6
C225 C226 H226 120.6
C236 C231 C232 119.46(16)
C236 C231 P2 123.38(13)
C232 C231 P2 117.15(13)
C233 C232 C231 120.09(17)
C233 C232 H232 120.0
C231 C232 H232 120.0
C232 C233 C234 119.80(17)
C232 C233 H233 120.1
C234 C233 H233 120.1
C235 C234 C233 120.27(17)
C235 C234 H234 119.9
C233 C234 H234 119.9
C236 C235 C234 120.11(17)
C236 C235 H235 119.9
C234 C235 H235 119.9
C235 C236 C231 120.23(17)
C235 C236 H236 119.9
C231 C236 H236 119.9

loop_
_geom_bond_atom_site_label_1
_geom_bond_atom_site_label_2
_geom_bond_distance
Ni1 C4 1.9136(17)
Ni1 C1 1.9804(17)
Ni1 P1 2.2166(5)
Ni1 P2 2.2824(5)
P1 C111 1.8128(18)
P1 C121 1.8374(18)
P1 C131 1.8461(18)
P2 C211 1.8125(19)
P2 C221 1.8227(18)
P2 C231 1.8347(18)
F1 C1 1.394(2)
F2 C1 1.3839(19)
F3 C2 1.370(2)
F4 C2 1.362(2)
F5 C3 1.363(2)
F6 C3 1.335(2)
F7 C4 1.3856(19)
F8 C4 1.401(2)
C1 C2 1.508(2)
C2 C3 1.528(3)
C3 C4 1.532(3)
C111 C112 1.400(3)
C111 C116 1.425(2)
C112 C113 1.384(3)
C112 H112 0.9500
C113 C114 1.413(3)
C113 H113 0.9500
C114 C115 1.386(3)
C114 H114 0.9500
C115 C116 1.384(3)
C115 H115 0.9500
C116 H116 0.9500
C121 C122 1.367(2)
C121 C126 1.402(2)
C122 C123 1.398(3)
C122 H122 0.9500
C123 C124 1.384(3)
C123 H123 0.9500
C124 C125 1.366(3)
C124 H124 0.9500
C125 C126 1.395(3)
C125 H125 0.9500
C126 H126 0.9500
C131 C132 1.374(3)
C131 C136 1.381(3)
C132 C133 1.404(3)
C132 H132 0.9500
C133 C134 1.365(3)
C133 H133 0.9500
C134 C135 1.370(3)
C134 H134 0.9500
C135 C136 1.397(3)
C135 H135 0.9500
C136 H136 0.9500
C211 C216 1.394(3)
C211 C212 1.397(3)
C212 C213 1.364(3)
C212 H212 0.9500
C213 C214 1.386(4)
C213 H213 0.9500
C214 C215 1.373(4)
C214 H214 0.9500
C215 C216 1.372(3)
C215 H215 0.9500
C216 H216 0.9500
C221 C226 1.390(3)
C221 C222 1.425(3)
C222 C223 1.391(3)
C222 H222 0.9500
C223 C224 1.382(3)
C223 H223 0.9500
C224 C225 1.410(4)
C224 H224 0.9500
C225 C226 1.391(3)
C225 H225 0.9500
C226 H226 0.9500
C231 C236 1.399(2)
C231 C232 1.404(2)
C232 C233 1.392(3)
C232 H232 0.9500
C233 C234 1.397(3)
C233 H233 0.9500
C234 C235 1.390(3)
C234 H234 0.9500
C235 C236 1.389(3)
C235 H235 0.9500
C236 H236 0.9500

loop_
_geom_torsion_atom_site_label_1
_geom_torsion_atom_site_label_2
_geom_torsion_atom_site_label_3
_geom_torsion_atom_site_label_4
_geom_torsion
C4 Ni1 P1 C111 119.08(15)
C1 Ni1 P1 C111 45.65(8)
P2 Ni1 P1 C111 -111.54(6)
C4 Ni1 P1 C121 -113.57(15)
C1 Ni1 P1 C121 173.00(8)
P2 Ni1 P1 C121 15.81(7)
C4 Ni1 P1 C131 2.59(15)
C1 Ni1 P1 C131 -70.84(8)
P2 Ni1 P1 C131 131.97(6)
C4 Ni1 P2 C211 -164.93(9)
C1 Ni1 P2 C211 -81.76(14)
P1 Ni1 P2 C211 33.82(7)
C4 Ni1 P2 C221 69.06(9)
C1 Ni1 P2 C221 152.24(13)
P1 Ni1 P2 C221 -92.18(7)
C4 Ni1 P2 C231 -51.77(8)
C1 Ni1 P2 C231 31.41(14)
P1 Ni1 P2 C231 146.99(6)
C4 Ni1 C1 F2 -132.24(15)
P1 Ni1 C1 F2 24.17(14)
P2 Ni1 C1 F2 142.51(10)
C4 Ni1 C1 F1 110.14(11)
P1 Ni1 C1 F1 -93.45(10)
P2 Ni1 C1 F1 24.90(19)
C4 Ni1 C1 C2 -2.35(13)
P1 Ni1 C1 C2 154.06(12)
P2 Ni1 C1 C2 -87.60(17)
F2 C1 C2 F4 44.97(18)
F1 C1 C2 F4 155.10(13)
Ni1 C1 C2 F4 -94.41(15)
F2 C1 C2 F3 -72.61(17)
F1 C1 C2 F3 37.51(18)
Ni1 C1 C2 F3 148.00(12)
F2 C1 C2 C3 163.35(13)
F1 C1 C2 C3 -86.52(16)
Ni1 C1 C2 C3 23.97(17)
F4 C2 C3 F6 -46.92(19)
F3 C2 C3 F6 70.30(19)
C1 C2 C3 F6 -164.78(14)
F4 C2 C3 F5 -163.52(13)
F3 C2 C3 F5 -46.29(19)
C1 C2 C3 F5 78.62(17)
F4 C2 C3 C4 78.99(17)
F3 C2 C3 C4 -163.78(14)
C1 C2 C3 C4 -38.87(18)
F6 C3 C4 F7 -60.60(19)
F5 C3 C4 F7 58.46(17)
C2 C3 C4 F7 176.72(14)
F6 C3 C4 F8 50.70(19)
F5 C3 C4 F8 169.76(13)
C2 C3 C4 F8 -71.98(16)
F6 C3 C4 Ni1 162.20(12)
F5 C3 C4 Ni1 -78.74(15)
C2 C3 C4 Ni1 39.52(17)
C1 Ni1 C4 F7 -151.01(15)
P1 Ni1 C4 F7 134.53(11)
P2 Ni1 C4 F7 3.59(14)
C1 Ni1 C4 F8 92.00(11)
P1 Ni1 C4 F8 17.5(2)
P2 Ni1 C4 F8 -113.40(10)
C1 Ni1 C4 C3 -20.67(12)
P1 Ni1 C4 C3 -95.12(17)
P2 Ni1 C4 C3 133.93(11)
C121 P1 C111 C112 -66.58(15)
C131 P1 C111 C112 -171.09(14)
Ni1 P1 C111 C112 68.16(14)
C121 P1 C111 C116 118.12(15)
C131 P1 C111 C116 13.60(17)
Ni1 P1 C111 C116 -107.15(14)
C116 C111 C112 C113 -1.9(3)
P1 C111 C112 C113 -177.30(14)
C111 C112 C113 C114 1.9(3)
C112 C113 C114 C115 -0.2(3)
C113 C114 C115 C116 -1.5(3)
C114 C115 C116 C111 1.6(3)
C112 C111 C116 C115 0.1(3)
P1 C111 C116 C115 175.34(14)
C111 P1 C121 C122 7.22(17)
C131 P1 C121 C122 114.96(16)
Ni1 P1 C121 C122 -123.04(14)
C111 P1 C121 C126 -168.74(14)
C131 P1 C121 C126 -61.00(15)
Ni1 P1 C121 C126 61.00(16)
C126 C121 C122 C123 -0.1(3)
P1 C121 C122 C123 -176.09(14)
C121 C122 C123 C124 0.3(3)
C122 C123 C124 C125 0.1(3)
C123 C124 C125 C126 -0.6(3)
C124 C125 C126 C121 0.7(3)
C122 C121 C126 C125 -0.4(3)
P1 C121 C126 C125 175.76(15)
C111 P1 C131 C132 -121.72(16)
C121 P1 C131 C132 128.73(16)
Ni1 P1 C131 C132 0.07(18)
C111 P1 C131 C136 59.26(17)
C121 P1 C131 C136 -50.29(17)
Ni1 P1 C131 C136 -178.95(14)
C136 C131 C132 C133 -1.1(3)
P1 C131 C132 C133 179.85(15)
C131 C132 C133 C134 -0.2(3)
C132 C133 C134 C135 1.0(3)
C133 C134 C135 C136 -0.3(4)
C132 C131 C136 C135 1.7(3)
P1 C131 C136 C135 -179.19(18)
C134 C135 C136 C131 -1.1(4)
C221 P2 C211 C216 19.46(17)
C231 P2 C211 C216 128.88(16)
Ni1 P2 C211 C216 -112.28(14)
C221 P2 C211 C212 -163.27(14)
C231 P2 C211 C212 -53.85(16)
Ni1 P2 C211 C212 64.99(16)
C216 C211 C212 C213 0.2(3)
P2 C211 C212 C213 -177.17(15)
C211 C212 C213 C214 -0.6(3)
C212 C213 C214 C215 0.1(3)
C213 C214 C215 C216 0.7(3)
C214 C215 C216 C211 -1.1(3)
C212 C211 C216 C215 0.6(3)
P2 C211 C216 C215 177.86(15)
C211 P2 C221 C226 -138.85(15)
C231 P2 C221 C226 116.24(15)
Ni1 P2 C221 C226 -6.80(17)
C211 P2 C221 C222 43.00(17)
C231 P2 C221 C222 -61.91(17)
Ni1 P2 C221 C222 175.05(13)
C226 C221 C222 C223 -1.5(3)
P2 C221 C222 C223 176.62(15)
C221 C222 C223 C224 0.0(3)
C222 C223 C224 C225 1.2(3)
C223 C224 C225 C226 -0.9(4)
C222 C221 C226 C225 1.7(3)
P2 C221 C226 C225 -176.52(17)
C224 C225 C226 C221 -0.5(3)
C211 P2 C231 C236 -95.56(17)
C221 P2 C231 C236 13.04(18)
Ni1 P2 C231 C236 140.29(14)
C211 P2 C231 C232 83.46(15)
C221 P2 C231 C232 -167.93(14)
Ni1 P2 C231 C232 -40.68(15)
C236 C231 C232 C233 2.2(3)
P2 C231 C232 C233 -176.82(15)
C231 C232 C233 C234 -1.1(3)
C232 C233 C234 C235 -0.8(3)
C233 C234 C235 C236 1.5(3)
C234 C235 C236 C231 -0.4(3)
C232 C231 C236 C235 -1.5(3)
P2 C231 C236 C235 177.52(14)
